data_2225726
loop_
_publ_author_name
'Park, Ki-Min'
'Kang, Youngjin'

_publ_section_title
;
 10-(1,3-Benzothiazol-2-yl)-1,1,7,7-tetramethyl-2,3,6,7-tetrahydro-1<i>H</i>,5<i>H</i>,11<i>H</i>-pyrano[3,2-<i>g</i>]pyrido[3,2,1-<i>hi</i>]quinoline
;
_journal_coeditor_code SJ2754
_journal_issue 4
_journal_name_full 'Acta Crystallographica Section E'
_journal_page_first o963
_journal_paper_doi 10.1107/S1600536810011086
_journal_volume 66
_journal_year 2010
_chemical_formula_iupac 'C26 H26 N2 O2 S'
_chemical_formula_moiety 'C26 H26 N2 O2 S'
_chemical_formula_sum 'C26 H26 N2 O2 S'
_chemical_formula_weight 430.55
_chemical_name_systematic
;
10-(1,3-Benzothiazol-2-yl)-1,1,7,7-tetramethyl-2,3,6,7-tetrahydro-
1<i>H</i>,5<i>H</i>,11<i>H</i>-pyrano[3,2-<i>g</i>]pyrido[3,2,1-
<i>hi</i>]quinoline
;
_space_group_IT_number 14
_symmetry_cell_setting monoclinic
_symmetry_space_group_name_Hall '-P 2ybc'
_symmetry_space_group_name_H-M 'P 1 21/c 1'
_atom_sites_solution_hydrogens geom
_atom_sites_solution_primary direct
_atom_sites_solution_secondary difmap
_audit_creation_method SHELXTL
_cell_angle_alpha 90.00
_cell_angle_beta 115.890(2)
_cell_angle_gamma 90.00
_cell_formula_units_Z 4
_cell_length_a 9.2180(4)
_cell_length_b 13.7079(6)
_cell_length_c 18.6885(6)
_cell_measurement_reflns_used 7330
_cell_measurement_temperature 173(2)
_cell_measurement_theta_max 28.26
_cell_measurement_theta_min 2.42
_cell_volume 2124.46(15)
_computing_cell_refinement '<i>SAINT-Plus</i> (Bruker, 2000)'
_computing_data_collection '<i>SMART</i> (Bruker, 2000)'
_computing_data_reduction '<i>SAINT-Plus</i> (Bruker, 2000)'
_computing_molecular_graphics '<i>SHELXTL</i> (Sheldrick, 2008)'
_computing_publication_material '<i>SHELXTL</i> (Sheldrick, 2008)'
_computing_structure_refinement '<i>SHELXL97</i> (Sheldrick, 2008)'
_computing_structure_solution '<i>SHELXS97</i> (Sheldrick, 2008)'
_diffrn_ambient_temperature 173(2)
_diffrn_measured_fraction_theta_full 0.999
_diffrn_measured_fraction_theta_max 0.999
_diffrn_measurement_device_type 'Bruker SMART CCD area-detector'
_diffrn_measurement_method '\f and \w scans'
_diffrn_radiation_monochromator graphite
_diffrn_radiation_source 'fine-focus sealed tube'
_diffrn_radiation_type MoK\a
_diffrn_radiation_wavelength 0.71073
_diffrn_reflns_av_R_equivalents 0.0301
_diffrn_reflns_av_sigmaI/netI 0.0263
_diffrn_reflns_limit_h_max 9
_diffrn_reflns_limit_h_min -11
_diffrn_reflns_limit_k_max 16
_diffrn_reflns_limit_k_min -12
_diffrn_reflns_limit_l_max 23
_diffrn_reflns_limit_l_min -20
_diffrn_reflns_number 11820
_diffrn_reflns_theta_full 26.00
_diffrn_reflns_theta_max 26.00
_diffrn_reflns_theta_min 1.92
_exptl_absorpt_coefficient_mu 0.179
_exptl_absorpt_correction_type none
_exptl_crystal_colour orange
_exptl_crystal_density_diffrn 1.346
_exptl_crystal_density_method 'not measured'
_exptl_crystal_description block
_exptl_crystal_F_000 912
_exptl_crystal_size_max 0.50
_exptl_crystal_size_mid 0.40
_exptl_crystal_size_min 0.40
_refine_diff_density_max 0.308
_refine_diff_density_min -0.280
_refine_ls_extinction_method none
_refine_ls_goodness_of_fit_ref 1.058
_refine_ls_hydrogen_treatment constr
_refine_ls_matrix_type full
_refine_ls_number_parameters 280
_refine_ls_number_reflns 4179
_refine_ls_number_restraints 0
_refine_ls_restrained_S_all 1.058
_refine_ls_R_factor_all 0.0441
_refine_ls_R_factor_gt 0.0358
_refine_ls_shift/su_max 0.001
_refine_ls_shift/su_mean 0.000
_refine_ls_structure_factor_coef Fsqd
_refine_ls_weighting_details 'calc w=1/[\s^2^(Fo^2^)+(0.0440P)^2^+1.0847P] where P=(Fo^2^+2Fc^2^)/3'
_refine_ls_weighting_scheme calc
_refine_ls_wR_factor_gt 0.0922
_refine_ls_wR_factor_ref 0.0995
_reflns_number_gt 3592
_reflns_number_total 4179
_reflns_threshold_expression I>2\s(I)
_cod_data_source_file sj2754.cif
_cod_data_source_block I
_cod_depositor_comments
;
The following automatic conversions were performed:
'_symmetry_cell_setting' value 'Monoclinic' changed to 'monoclinic'
according to '/home/saulius/struct/CIF-dictionaries/cif_core.dic'
dictionary named 'cif_core.dic' version 2.4.1 from 2010-06-29.

Automatic conversion script
Id: cif_fix_enum 1527 2010-12-29 10:47:43Z saulius 
;
_cod_original_sg_symbol_H-M 'P 21/c'
_cod_database_code 2225726
_cod_database_fobs_code 2225726

loop_
_symmetry_equiv_pos_as_xyz
'x, y, z'
'-x, y+1/2, -z+1/2'
'-x, -y, -z'
'x, -y-1/2, z-1/2'

loop_
_atom_site_type_symbol
_atom_site_label
_atom_site_fract_x
_atom_site_fract_y
_atom_site_fract_z
_atom_site_U_iso_or_equiv
_atom_site_adp_type
_atom_site_calc_flag
_atom_site_refinement_flags
_atom_site_occupancy
_atom_site_disorder_assembly
_atom_site_disorder_group
S S1 0.19362(5) 0.61269(3) 0.29844(2) 0.02617(12) Uani d . 1 . .
O O1 0.48027(14) 0.50800(9) 0.33612(7) 0.0319(3) Uani d . 1 . .
O O2 0.57724(12) 0.38158(8) 0.41606(6) 0.0239(2) Uani d . 1 . .
N N1 0.06477(15) 0.51630(9) 0.37615(8) 0.0241(3) Uani d . 1 . .
N N2 0.79705(17) 0.09754(10) 0.57717(8) 0.0288(3) Uani d . 1 . .
C C1 -0.0975(2) 0.72222(13) 0.23952(10) 0.0329(4) Uani d . 1 . .
H H1 -0.0649 0.7633 0.2083 0.039 Uiso calc R 1 . .
C C2 -0.2464(2) 0.73381(13) 0.23991(11) 0.0362(4) Uani d . 1 . .
H H2 -0.3164 0.7841 0.2088 0.043 Uiso calc R 1 . .
C C3 -0.2958(2) 0.67300(13) 0.28511(10) 0.0311(4) Uani d . 1 . .
H H3 -0.3993 0.6820 0.2836 0.037 Uiso calc R 1 . .
C C4 -0.19676(19) 0.60012(12) 0.33190(10) 0.0272(3) Uani d . 1 . .
H H4 -0.2305 0.5594 0.3630 0.033 Uiso calc R 1 . .
C C5 -0.04516(18) 0.58726(11) 0.33269(9) 0.0236(3) Uani d . 1 . .
C C6 0.19373(18) 0.52131(11) 0.36444(9) 0.0214(3) Uani d . 1 . .
C C7 0.00332(19) 0.64804(12) 0.28657(9) 0.0252(3) Uani d . 1 . .
C C8 0.32875(18) 0.45412(11) 0.40379(9) 0.0217(3) Uani d . 1 . .
C C9 0.32966(18) 0.38973(11) 0.45990(9) 0.0232(3) Uani d . 1 . .
H H9 0.2454 0.3929 0.4761 0.028 Uiso calc R 1 . .
C C10 0.45101(18) 0.31905(11) 0.49446(9) 0.0218(3) Uani d . 1 . .
C C11 0.57626(18) 0.31438(11) 0.47106(9) 0.0210(3) Uani d . 1 . .
C C12 0.46105(18) 0.45318(11) 0.38203(9) 0.0228(3) Uani d . 1 . .
C C13 0.44984(18) 0.24849(11) 0.54910(9) 0.0233(3) Uani d . 1 . .
H H13 0.3675 0.2512 0.5666 0.028 Uiso calc R 1 . .
C C14 0.56330(18) 0.17633(11) 0.57769(9) 0.0219(3) Uani d . 1 . .
C C15 0.68816(18) 0.17229(11) 0.55131(9) 0.0219(3) Uani d . 1 . .
C C16 0.69810(18) 0.24492(11) 0.49835(9) 0.0214(3) Uani d . 1 . .
C C17 0.56258(19) 0.10207(11) 0.63862(9) 0.0243(3) Uani d . 1 . .
C C18 0.6185(2) 0.00427(12) 0.61992(10) 0.0316(4) Uani d . 1 . .
H H18A 0.6225 -0.0449 0.6596 0.038 Uiso calc R 1 . .
H H18B 0.5397 -0.0184 0.5668 0.038 Uiso calc R 1 . .
C C19 0.7820(3) 0.01276(14) 0.62120(12) 0.0402(5) Uani d . 1 . .
H H19A 0.8645 0.0174 0.6771 0.048 Uiso calc R 1 . .
H H19B 0.8040 -0.0472 0.5980 0.048 Uiso calc R 1 . .
C C20 0.9368(2) 0.09144(14) 0.56085(11) 0.0352(4) Uani d . 1 . .
H H20A 0.9156 0.0432 0.5180 0.042 Uiso calc R 1 . .
H H20B 1.0305 0.0683 0.6091 0.042 Uiso calc R 1 . .
C C21 0.9768(2) 0.18838(13) 0.53606(10) 0.0312(4) Uani d . 1 . .
H H21A 1.0613 0.1787 0.5176 0.037 Uiso calc R 1 . .
H H21B 1.0210 0.2322 0.5828 0.037 Uiso calc R 1 . .
C C22 0.82998(18) 0.23758(11) 0.46957(9) 0.0237(3) Uani d . 1 . .
C C23 0.6774(2) 0.13677(13) 0.72253(10) 0.0342(4) Uani d . 1 . .
H H23A 0.7856 0.1461 0.7258 0.051 Uiso calc R 1 . .
H H23B 0.6817 0.0877 0.7616 0.051 Uiso calc R 1 . .
H H23C 0.6383 0.1987 0.7338 0.051 Uiso calc R 1 . .
C C24 0.3950(2) 0.08820(13) 0.63537(11) 0.0342(4) Uani d . 1 . .
H H24A 0.3197 0.0660 0.5821 0.051 Uiso calc R 1 . .
H H24B 0.3572 0.1503 0.6471 0.051 Uiso calc R 1 . .
H H24D 0.4006 0.0394 0.6748 0.051 Uiso calc R 1 . .
C C25 0.7662(2) 0.17553(14) 0.39363(10) 0.0357(4) Uani d . 1 . .
H H25A 0.6727 0.2079 0.3519 0.054 Uiso calc R 1 . .
H H25D 0.7340 0.1112 0.4046 0.054 Uiso calc R 1 . .
H H25B 0.8510 0.1678 0.3758 0.054 Uiso calc R 1 . .
C C26 0.8916(2) 0.33538(12) 0.45338(10) 0.0302(4) Uani d . 1 . .
H H26D 0.8026 0.3703 0.4111 0.045 Uiso calc R 1 . .
H H26A 0.9772 0.3233 0.4367 0.045 Uiso calc R 1 . .
H H26B 0.9345 0.3749 0.5020 0.045 Uiso calc R 1 . .

loop_
_atom_site_aniso_label
_atom_site_aniso_U_11
_atom_site_aniso_U_22
_atom_site_aniso_U_33
_atom_site_aniso_U_12
_atom_site_aniso_U_13
_atom_site_aniso_U_23
S1 0.0285(2) 0.0226(2) 0.0269(2) 0.00232(16) 0.01166(17) 0.00763(15)
O1 0.0331(6) 0.0313(6) 0.0365(6) 0.0063(5) 0.0199(5) 0.0135(5)
O2 0.0244(5) 0.0235(6) 0.0255(5) 0.0046(4) 0.0126(5) 0.0070(4)
N1 0.0239(7) 0.0215(7) 0.0263(7) 0.0020(5) 0.0104(5) 0.0026(5)
N2 0.0340(8) 0.0252(7) 0.0295(7) 0.0102(6) 0.0158(6) 0.0076(6)
C1 0.0364(9) 0.0253(8) 0.0299(9) 0.0046(7) 0.0079(7) 0.0064(7)
C2 0.0345(9) 0.0279(9) 0.0331(9) 0.0109(7) 0.0027(7) 0.0026(7)
C3 0.0247(8) 0.0291(9) 0.0316(9) 0.0057(7) 0.0048(7) -0.0065(7)
C4 0.0255(8) 0.0239(8) 0.0289(8) 0.0000(6) 0.0088(7) -0.0042(6)
C5 0.0256(8) 0.0182(7) 0.0221(7) 0.0015(6) 0.0059(6) -0.0019(6)
C6 0.0254(8) 0.0171(7) 0.0206(7) -0.0004(6) 0.0090(6) 0.0008(6)
C7 0.0262(8) 0.0218(8) 0.0234(7) 0.0007(6) 0.0072(6) -0.0017(6)
C8 0.0227(7) 0.0189(7) 0.0225(7) 0.0002(6) 0.0089(6) 0.0004(6)
C9 0.0223(7) 0.0233(8) 0.0249(8) -0.0001(6) 0.0111(6) 0.0011(6)
C10 0.0224(7) 0.0209(7) 0.0222(7) 0.0006(6) 0.0097(6) 0.0017(6)
C11 0.0240(7) 0.0192(7) 0.0183(7) -0.0015(6) 0.0077(6) 0.0004(6)
C12 0.0236(8) 0.0211(8) 0.0218(7) 0.0005(6) 0.0083(6) 0.0018(6)
C13 0.0242(8) 0.0241(8) 0.0228(7) -0.0005(6) 0.0114(6) 0.0015(6)
C14 0.0261(8) 0.0191(7) 0.0191(7) -0.0014(6) 0.0085(6) -0.0001(6)
C15 0.0248(8) 0.0193(7) 0.0182(7) 0.0015(6) 0.0062(6) -0.0011(6)
C16 0.0222(7) 0.0210(7) 0.0190(7) -0.0001(6) 0.0073(6) -0.0020(6)
C17 0.0310(8) 0.0207(8) 0.0204(7) 0.0005(6) 0.0104(6) 0.0029(6)
C18 0.0489(11) 0.0204(8) 0.0282(8) 0.0052(7) 0.0195(8) 0.0059(7)
C19 0.0569(12) 0.0296(9) 0.0432(10) 0.0196(9) 0.0304(9) 0.0164(8)
C20 0.0344(9) 0.0367(10) 0.0380(10) 0.0154(8) 0.0190(8) 0.0092(8)
C21 0.0263(8) 0.0351(9) 0.0316(9) 0.0071(7) 0.0121(7) 0.0031(7)
C22 0.0238(8) 0.0244(8) 0.0230(7) 0.0019(6) 0.0102(6) -0.0004(6)
C23 0.0467(10) 0.0284(9) 0.0219(8) -0.0023(8) 0.0098(7) 0.0022(7)
C24 0.0395(10) 0.0278(9) 0.0390(10) -0.0006(8) 0.0205(8) 0.0098(7)
C25 0.0412(10) 0.0386(10) 0.0301(9) -0.0010(8) 0.0181(8) -0.0075(8)
C26 0.0242(8) 0.0319(9) 0.0359(9) -0.0005(7) 0.0144(7) 0.0033(7)

loop_
_atom_type_symbol
_atom_type_description
_atom_type_scat_dispersion_real
_atom_type_scat_dispersion_imag
_atom_type_scat_source
C C 0.0033 0.0016 'International Tables Vol C Tables 4.2.6.8 and 6.1.1.4'
H H 0.0000 0.0000 'International Tables Vol C Tables 4.2.6.8 and 6.1.1.4'
N N 0.0061 0.0033 'International Tables Vol C Tables 4.2.6.8 and 6.1.1.4'
O O 0.0106 0.0060 'International Tables Vol C Tables 4.2.6.8 and 6.1.1.4'
S S 0.1246 0.1234 'International Tables Vol C Tables 4.2.6.8 and 6.1.1.4'

loop_
_geom_angle_atom_site_label_1
_geom_angle_atom_site_label_2
_geom_angle_atom_site_label_3
_geom_angle_site_symmetry_1
_geom_angle_site_symmetry_3
_geom_angle
_geom_angle_publ_flag
C7 S1 C6 . . 88.83(7) ?
C11 O2 C12 . . 123.93(12) ?
C6 N1 C5 . . 110.66(13) ?
C15 N2 C20 . . 123.48(14) ?
C15 N2 C19 . . 123.93(14) ?
C20 N2 C19 . . 112.54(13) ?
C2 C1 C7 . . 117.92(16) ?
C2 C1 H1 . . 121.0 ?
C7 C1 H1 . . 121.0 ?
C1 C2 C3 . . 121.35(16) ?
C1 C2 H2 . . 119.3 ?
C3 C2 H2 . . 119.3 ?
C4 C3 C2 . . 121.03(16) ?
C4 C3 H3 . . 119.5 ?
C2 C3 H3 . . 119.5 ?
C3 C4 C5 . . 118.62(16) ?
C3 C4 H4 . . 120.7 ?
C5 C4 H4 . . 120.7 ?
N1 C5 C4 . . 124.45(14) ?
N1 C5 C7 . . 115.44(14) ?
C4 C5 C7 . . 120.11(14) ?
N1 C6 C8 . . 121.43(13) ?
N1 C6 S1 . . 115.79(11) ?
C8 C6 S1 . . 122.77(11) ?
C1 C7 C5 . . 120.97(15) ?
C1 C7 S1 . . 129.75(14) ?
C5 C7 S1 . . 109.27(11) ?
C9 C8 C12 . . 119.13(14) ?
C9 C8 C6 . . 120.73(14) ?
C12 C8 C6 . . 120.12(13) ?
C8 C9 C10 . . 122.29(14) ?
C8 C9 H9 . . 118.9 ?
C10 C9 H9 . . 118.9 ?
C11 C10 C9 . . 119.09(14) ?
C11 C10 C13 . . 117.51(14) ?
C9 C10 C13 . . 123.32(14) ?
O2 C11 C16 . . 117.57(13) ?
O2 C11 C10 . . 118.32(13) ?
C16 C11 C10 . . 124.09(14) ?
O1 C12 O2 . . 116.23(13) ?
O1 C12 C8 . . 126.66(14) ?
O2 C12 C8 . . 117.11(13) ?
C14 C13 C10 . . 122.20(14) ?
C14 C13 H13 . . 118.9 ?
C10 C13 H13 . . 118.9 ?
C13 C14 C15 . . 118.95(14) ?
C13 C14 C17 . . 121.41(14) ?
C15 C14 C17 . . 119.61(13) ?
N2 C15 C16 . . 120.40(14) ?
N2 C15 C14 . . 118.82(14) ?
C16 C15 C14 . . 120.78(13) ?
C11 C16 C15 . . 116.37(13) ?
C11 C16 C22 . . 123.68(13) ?
C15 C16 C22 . . 119.74(13) ?
C14 C17 C18 . . 107.56(12) ?
C14 C17 C24 . . 112.67(13) ?
C18 C17 C24 . . 108.46(14) ?
C14 C17 C23 . . 109.21(13) ?
C18 C17 C23 . . 110.73(14) ?
C24 C17 C23 . . 108.23(14) ?
C19 C18 C17 . . 111.36(14) ?
C19 C18 H18A . . 109.4 ?
C17 C18 H18A . . 109.4 ?
C19 C18 H18B . . 109.4 ?
C17 C18 H18B . . 109.4 ?
H18A C18 H18B . . 108.0 ?
N2 C19 C18 . . 113.16(14) ?
N2 C19 H19A . . 108.9 ?
C18 C19 H19A . . 108.9 ?
N2 C19 H19B . . 108.9 ?
C18 C19 H19B . . 108.9 ?
H19A C19 H19B . . 107.8 ?
N2 C20 C21 . . 111.93(14) ?
N2 C20 H20A . . 109.2 ?
C21 C20 H20A . . 109.2 ?
N2 C20 H20B . . 109.2 ?
C21 C20 H20B . . 109.2 ?
H20A C20 H20B . . 107.9 ?
C20 C21 C22 . . 112.88(14) ?
C20 C21 H21A . . 109.0 ?
C22 C21 H21A . . 109.0 ?
C20 C21 H21B . . 109.0 ?
C22 C21 H21B . . 109.0 ?
H21A C21 H21B . . 107.8 ?
C16 C22 C25 . . 108.57(13) ?
C16 C22 C21 . . 107.36(12) ?
C25 C22 C21 . . 110.56(14) ?
C16 C22 C26 . . 115.48(13) ?
C25 C22 C26 . . 109.08(13) ?
C21 C22 C26 . . 105.74(13) ?
C17 C23 H23A . . 109.5 ?
C17 C23 H23B . . 109.5 ?
H23A C23 H23B . . 109.5 ?
C17 C23 H23C . . 109.5 ?
H23A C23 H23C . . 109.5 ?
H23B C23 H23C . . 109.5 ?
C17 C24 H24A . . 109.5 ?
C17 C24 H24B . . 109.5 ?
H24A C24 H24B . . 109.5 ?
C17 C24 H24D . . 109.5 ?
H24A C24 H24D . . 109.5 ?
H24B C24 H24D . . 109.5 ?
C22 C25 H25A . . 109.5 ?
C22 C25 H25D . . 109.5 ?
H25A C25 H25D . . 109.5 ?
C22 C25 H25B . . 109.5 ?
H25A C25 H25B . . 109.5 ?
H25D C25 H25B . . 109.5 ?
C22 C26 H26D . . 109.5 ?
C22 C26 H26A . . 109.5 ?
H26D C26 H26A . . 109.5 ?
C22 C26 H26B . . 109.5 ?
H26D C26 H26B . . 109.5 ?
H26A C26 H26B . . 109.5 ?

loop_
_geom_bond_atom_site_label_1
_geom_bond_atom_site_label_2
_geom_bond_site_symmetry_2
_geom_bond_distance
_geom_bond_publ_flag
S1 C7 . 1.7382(16) ?
S1 C6 . 1.7576(15) ?
O1 C12 . 1.2104(18) ?
O2 C11 . 1.3832(18) ?
O2 C12 . 1.3857(18) ?
N1 C6 . 1.301(2) ?
N1 C5 . 1.383(2) ?
N2 C15 . 1.367(2) ?
N2 C20 . 1.450(2) ?
N2 C19 . 1.465(2) ?
C1 C2 . 1.385(3) ?
C1 C7 . 1.399(2) ?
C1 H1 . 0.9500 ?
C2 C3 . 1.397(3) ?
C2 H2 . 0.9500 ?
C3 C4 . 1.378(2) ?
C3 H3 . 0.9500 ?
C4 C5 . 1.402(2) ?
C4 H4 . 0.9500 ?
C5 C7 . 1.405(2) ?
C6 C8 . 1.463(2) ?
C8 C9 . 1.368(2) ?
C8 C12 . 1.444(2) ?
C9 C10 . 1.406(2) ?
C9 H9 . 0.9500 ?
C10 C11 . 1.403(2) ?
C10 C13 . 1.410(2) ?
C11 C16 . 1.389(2) ?
C13 C14 . 1.367(2) ?
C13 H13 . 0.9500 ?
C14 C15 . 1.438(2) ?
C14 C17 . 1.530(2) ?
C15 C16 . 1.435(2) ?
C16 C22 . 1.532(2) ?
C17 C18 . 1.530(2) ?
C17 C24 . 1.531(2) ?
C17 C23 . 1.535(2) ?
C18 C19 . 1.501(3) ?
C18 H18A . 0.9900 ?
C18 H18B . 0.9900 ?
C19 H19A . 0.9900 ?
C19 H19B . 0.9900 ?
C20 C21 . 1.505(3) ?
C20 H20A . 0.9900 ?
C20 H20B . 0.9900 ?
C21 C22 . 1.537(2) ?
C21 H21A . 0.9900 ?
C21 H21B . 0.9900 ?
C22 C25 . 1.535(2) ?
C22 C26 . 1.537(2) ?
C23 H23A . 0.9800 ?
C23 H23B . 0.9800 ?
C23 H23C . 0.9800 ?
C24 H24A . 0.9800 ?
C24 H24B . 0.9800 ?
C24 H24D . 0.9800 ?
C25 H25A . 0.9800 ?
C25 H25D . 0.9800 ?
C25 H25B . 0.9800 ?
C26 H26D . 0.9800 ?
C26 H26A . 0.9800 ?
C26 H26B . 0.9800 ?

loop_
_geom_torsion_atom_site_label_1
_geom_torsion_atom_site_label_2
_geom_torsion_atom_site_label_3
_geom_torsion_atom_site_label_4
_geom_torsion_site_symmetry_1
_geom_torsion_site_symmetry_2
_geom_torsion_site_symmetry_3
_geom_torsion_site_symmetry_4
_geom_torsion
_geom_torsion_publ_flag
C7 C1 C2 C3 . . . . -0.6(3) ?
C1 C2 C3 C4 . . . . 1.0(3) ?
C2 C3 C4 C5 . . . . -0.7(2) ?
C6 N1 C5 C4 . . . . 179.25(15) ?
C6 N1 C5 C7 . . . . -0.07(19) ?
C3 C4 C5 N1 . . . . -179.17(15) ?
C3 C4 C5 C7 . . . . 0.1(2) ?
C5 N1 C6 C8 . . . . 179.91(13) ?
C5 N1 C6 S1 . . . . -0.49(17) ?
C7 S1 C6 N1 . . . . 0.69(13) ?
C7 S1 C6 C8 . . . . -179.71(13) ?
C2 C1 C7 C5 . . . . 0.0(2) ?
C2 C1 C7 S1 . . . . 178.80(13) ?
N1 C5 C7 C1 . . . . 179.56(14) ?
C4 C5 C7 C1 . . . . 0.2(2) ?
N1 C5 C7 S1 . . . . 0.57(17) ?
C4 C5 C7 S1 . . . . -178.78(12) ?
C6 S1 C7 C1 . . . . -179.54(16) ?
C6 S1 C7 C5 . . . . -0.66(12) ?
N1 C6 C8 C9 . . . . -6.1(2) ?
S1 C6 C8 C9 . . . . 174.29(12) ?
N1 C6 C8 C12 . . . . 172.08(14) ?
S1 C6 C8 C12 . . . . -7.5(2) ?
C12 C8 C9 C10 . . . . -3.3(2) ?
C6 C8 C9 C10 . . . . 174.95(14) ?
C8 C9 C10 C11 . . . . 0.3(2) ?
C8 C9 C10 C13 . . . . -176.38(15) ?
C12 O2 C11 C16 . . . . 178.12(13) ?
C12 O2 C11 C10 . . . . -0.5(2) ?
C9 C10 C11 O2 . . . . 1.6(2) ?
C13 C10 C11 O2 . . . . 178.49(13) ?
C9 C10 C11 C16 . . . . -176.89(14) ?
C13 C10 C11 C16 . . . . 0.0(2) ?
C11 O2 C12 O1 . . . . 178.43(14) ?
C11 O2 C12 C8 . . . . -2.4(2) ?
C9 C8 C12 O1 . . . . -176.73(16) ?
C6 C8 C12 O1 . . . . 5.0(2) ?
C9 C8 C12 O2 . . . . 4.2(2) ?
C6 C8 C12 O2 . . . . -174.01(13) ?
C11 C10 C13 C14 . . . . -1.4(2) ?
C9 C10 C13 C14 . . . . 175.38(15) ?
C10 C13 C14 C15 . . . . 0.1(2) ?
C10 C13 C14 C17 . . . . 178.36(14) ?
C20 N2 C15 C16 . . . . 6.7(2) ?
C19 N2 C15 C16 . . . . -170.41(16) ?
C20 N2 C15 C14 . . . . -173.69(15) ?
C19 N2 C15 C14 . . . . 9.2(2) ?
C13 C14 C15 N2 . . . . -177.07(14) ?
C17 C14 C15 N2 . . . . 4.7(2) ?
C13 C14 C15 C16 . . . . 2.5(2) ?
C17 C14 C15 C16 . . . . -175.77(13) ?
O2 C11 C16 C15 . . . . -176.04(12) ?
C10 C11 C16 C15 . . . . 2.5(2) ?
O2 C11 C16 C22 . . . . -1.4(2) ?
C10 C11 C16 C22 . . . . 177.11(14) ?
N2 C15 C16 C11 . . . . 175.88(14) ?
C14 C15 C16 C11 . . . . -3.7(2) ?
N2 C15 C16 C22 . . . . 1.0(2) ?
C14 C15 C16 C22 . . . . -178.56(13) ?
C13 C14 C17 C18 . . . . 144.64(15) ?
C15 C14 C17 C18 . . . . -37.13(19) ?
C13 C14 C17 C24 . . . . 25.2(2) ?
C15 C14 C17 C24 . . . . -156.60(14) ?
C13 C14 C17 C23 . . . . -95.14(17) ?
C15 C14 C17 C23 . . . . 83.09(17) ?
C14 C17 C18 C19 . . . . 57.26(18) ?
C24 C17 C18 C19 . . . . 179.38(14) ?
C23 C17 C18 C19 . . . . -62.00(18) ?
C15 N2 C19 C18 . . . . 12.7(2) ?
C20 N2 C19 C18 . . . . -164.74(16) ?
C17 C18 C19 N2 . . . . -46.8(2) ?
C15 N2 C20 C21 . . . . 18.0(2) ?
C19 N2 C20 C21 . . . . -164.59(16) ?
N2 C20 C21 C22 . . . . -50.0(2) ?
C11 C16 C22 C25 . . . . -85.78(18) ?
C15 C16 C22 C25 . . . . 88.70(17) ?
C11 C16 C22 C21 . . . . 154.67(14) ?
C15 C16 C22 C21 . . . . -30.85(18) ?
C11 C16 C22 C26 . . . . 37.0(2) ?
C15 C16 C22 C26 . . . . -148.48(14) ?
C20 C21 C22 C16 . . . . 54.98(18) ?
C20 C21 C22 C25 . . . . -63.29(18) ?
C20 C21 C22 C26 . . . . 178.78(14) ?

loop_
_cod_related_entry_id
_cod_related_entry_database
_cod_related_entry_code
1 ChemSpider 4287863
